data_4117638
loop_
_publ_author_name
'Barry M. Trost'
'Steven M. Silverman'

_publ_contact_author_address 'Dept. of Chemistry, Stanford University'
_publ_contact_author_email ssilverman@stanford.edu
_publ_contact_author_name 'Steve Silverman'
_publ_contact_author_phone '858 761 2799'
_publ_section_title
;
 Enantioselective Construction of Pyrrolidines by Palladium-Catalyzed
 Asymmetric [3 + 2] Cycloaddition of Trimethylenemethane with Imines
;
_journal_name_full 'Journal of the American Chemical Society'
_journal_page_first 4941
_journal_page_last 4954
_journal_paper_doi 10.1021/ja210981a
_journal_volume 134
_journal_year 2012
_chemical_absolute_configuration ad
_chemical_formula_moiety 'C16 H20 Cl N O2'
_chemical_formula_sum 'C16 H20 Cl N O2'
_chemical_formula_weight 293.78
_chemical_name_common 07159a
_chemical_name_systematic
; 
 ? 
;
_space_group_IT_number 19
_symmetry_cell_setting orthorhombic
_symmetry_space_group_name_Hall 'P 2ac 2ab'
_symmetry_space_group_name_H-M 'P 21 21 21'
_atom_sites_solution_hydrogens geom
_atom_sites_solution_primary direct
_atom_sites_solution_secondary difmap
_audit_creation_method SHELXL-97
_cell_angle_alpha 90.00
_cell_angle_beta 90.00
_cell_angle_gamma 90.00
_cell_formula_units_Z 4
_cell_length_a 5.8240(6)
_cell_length_b 12.8616(12)
_cell_length_c 20.943(2)
_cell_measurement_reflns_used 2023
_cell_measurement_temperature 173(2)
_cell_measurement_theta_max 25.81
_cell_measurement_theta_min 3.17
_cell_volume 1568.8(3)
_computing_cell_refinement 'Bruker SMART'
_computing_data_collection 'Bruker SMART'
_computing_data_reduction 'Bruker SAINT'
_computing_molecular_graphics 'Bruker SHELXTL'
_computing_publication_material 'Bruker SHELXTL'
_computing_structure_refinement 'Bruker SHELXTL'
_computing_structure_solution 'Bruker SHELXTL'
_diffrn_ambient_temperature 173(2)
_diffrn_measured_fraction_theta_full 0.999
_diffrn_measured_fraction_theta_max 0.999
_diffrn_measurement_device_type 'CCD area detector'
_diffrn_measurement_method 'phi and omega scans'
_diffrn_radiation_monochromator graphite
_diffrn_radiation_source 'sealed tube'
_diffrn_radiation_type MoK\a
_diffrn_radiation_wavelength 0.71073
_diffrn_reflns_av_R_equivalents 0.0386
_diffrn_reflns_av_sigmaI/netI 0.0312
_diffrn_reflns_limit_h_max 7
_diffrn_reflns_limit_h_min -7
_diffrn_reflns_limit_k_max 16
_diffrn_reflns_limit_k_min 0
_diffrn_reflns_limit_l_max 26
_diffrn_reflns_limit_l_min 0
_diffrn_reflns_number 13094
_diffrn_reflns_theta_full 26.37
_diffrn_reflns_theta_max 26.37
_diffrn_reflns_theta_min 1.86
_exptl_absorpt_coefficient_mu 0.245
_exptl_absorpt_correction_T_max 0.9619
_exptl_absorpt_correction_T_min 0.8979
_exptl_absorpt_correction_type multi-scan
_exptl_absorpt_process_details 'SADABS (Sheldrick, 2003)'
_exptl_crystal_colour Colorless
_exptl_crystal_density_diffrn 1.244
_exptl_crystal_description Plate
_exptl_crystal_F_000 624
_exptl_crystal_size_max 0.45
_exptl_crystal_size_mid 0.36
_exptl_crystal_size_min 0.16
_refine_diff_density_max 0.198
_refine_diff_density_min -0.231
_refine_diff_density_rms 0.034
_refine_ls_abs_structure_details 'Flack H D (1983), Acta Cryst. A39, 876-881'
_refine_ls_abs_structure_Flack 0.00(6)
_refine_ls_extinction_method none
_refine_ls_goodness_of_fit_ref 1.061
_refine_ls_hydrogen_treatment constr
_refine_ls_matrix_type full
_refine_ls_number_parameters 184
_refine_ls_number_reflns 3208
_refine_ls_number_restraints 0
_refine_ls_restrained_S_all 1.061
_refine_ls_R_factor_all 0.0414
_refine_ls_R_factor_gt 0.0335
_refine_ls_shift/su_max 0.000
_refine_ls_shift/su_mean 0.000
_refine_ls_structure_factor_coef Fsqd
_refine_ls_weighting_details 'calc w=1/[\s^2^(Fo^2^)+(0.0329P)^2^+0.2502P] where P=(Fo^2^+2Fc^2^)/3'
_refine_ls_weighting_scheme calc
_refine_ls_wR_factor_gt 0.0729
_refine_ls_wR_factor_ref 0.0765
_reflns_number_gt 2787
_reflns_number_total 3208
_reflns_threshold_expression >2sigma(I)
_cod_data_source_file ja210981a_si_002.cif
_cod_data_source_block 07159a
_cod_original_sg_symbol_H-M 'P 21 21 21 '
_cod_database_code 4117638

loop_
_symmetry_equiv_pos_as_xyz
'x, y, z'
'-x+1/2, -y, z+1/2'
'-x, y+1/2, -z+1/2'
'x+1/2, -y+1/2, -z'

loop_
_atom_site_label
_atom_site_type_symbol
_atom_site_fract_x
_atom_site_fract_y
_atom_site_fract_z
_atom_site_U_iso_or_equiv
_atom_site_adp_type
_atom_site_occupancy
_atom_site_symmetry_multiplicity
_atom_site_calc_flag
_atom_site_refinement_flags
Cl1 Cl 0.16272(10) 0.10874(4) 0.04668(2) 0.04878(15) Uani 1 1 d .
O1 O 0.9418(2) 0.14234(9) 0.29244(6) 0.0342(3) Uani 1 1 d .
O2 O 0.7803(2) 0.16988(10) 0.39034(5) 0.0335(3) Uani 1 1 d .
N1 N 0.7118(2) 0.28057(11) 0.31196(6) 0.0301(3) Uani 1 1 d .
C1 C 0.7327(3) 0.32469(13) 0.24732(8) 0.0286(4) Uani 1 1 d .
H1A H 0.8978 0.3260 0.2342 0.034 Uiso 1 1 calc R
C2 C 0.5685(3) 0.34271(15) 0.35488(9) 0.0365(4) Uani 1 1 d .
H2A H 0.6605 0.3726 0.3901 0.044 Uiso 1 1 calc R
H2B H 0.4422 0.3006 0.3731 0.044 Uiso 1 1 calc R
C3 C 0.4772(3) 0.42649(13) 0.31167(9) 0.0319(4) Uani 1 1 d .
C4 C 0.6460(3) 0.43679(14) 0.25774(9) 0.0340(4) Uani 1 1 d .
H4A H 0.7739 0.4837 0.2695 0.041 Uiso 1 1 calc R
H4B H 0.5703 0.4639 0.2188 0.041 Uiso 1 1 calc R
C5 C 0.2808(3) 0.47559(15) 0.31918(10) 0.0416(5) Uani 1 1 d .
H5A H 0.2312 0.5245 0.2881 0.050 Uiso 1 1 calc R
H5B H 0.1886 0.4622 0.3557 0.050 Uiso 1 1 calc R
C6 C 0.5925(3) 0.26739(13) 0.19768(8) 0.0268(4) Uani 1 1 d .
C7 C 0.6678(3) 0.26124(13) 0.13488(8) 0.0308(4) Uani 1 1 d .
H7A H 0.8115 0.2911 0.1237 0.037 Uiso 1 1 calc R
C8 C 0.5390(3) 0.21284(14) 0.08831(8) 0.0347(4) Uani 1 1 d .
H8A H 0.5942 0.2082 0.0457 0.042 Uiso 1 1 calc R
C9 C 0.3292(3) 0.17136(13) 0.10459(8) 0.0313(4) Uani 1 1 d .
C10 C 0.2463(3) 0.17640(13) 0.16662(8) 0.0300(4) Uani 1 1 d .
H10A H 0.1008 0.1478 0.1772 0.036 Uiso 1 1 calc R
C11 C 0.3802(3) 0.22390(13) 0.21264(8) 0.0286(4) Uani 1 1 d .
H11A H 0.3262 0.2270 0.2554 0.034 Uiso 1 1 calc R
C12 C 0.8222(3) 0.19269(13) 0.32851(8) 0.0277(4) Uani 1 1 d .
C13 C 0.8919(3) 0.08022(14) 0.42113(8) 0.0329(4) Uani 1 1 d .
C14 C 1.1503(4) 0.0925(2) 0.41860(11) 0.0564(6) Uani 1 1 d .
H14A H 1.1934 0.1601 0.4367 0.085 Uiso 1 1 calc R
H14B H 1.2020 0.0887 0.3741 0.085 Uiso 1 1 calc R
H14C H 1.2229 0.0368 0.4433 0.085 Uiso 1 1 calc R
C15 C 0.8054(4) 0.08868(17) 0.48929(9) 0.0464(5) Uani 1 1 d .
H15A H 0.6374 0.0843 0.4896 0.070 Uiso 1 1 calc R
H15B H 0.8534 0.1554 0.5075 0.070 Uiso 1 1 calc R
H15C H 0.8694 0.0318 0.5148 0.070 Uiso 1 1 calc R
C16 C 0.8107(4) -0.02005(15) 0.39063(10) 0.0478(5) Uani 1 1 d .
H16A H 0.6425 -0.0222 0.3910 0.072 Uiso 1 1 calc R
H16B H 0.8711 -0.0794 0.4147 0.072 Uiso 1 1 calc R
H16C H 0.8659 -0.0234 0.3465 0.072 Uiso 1 1 calc R

loop_
_atom_site_aniso_label
_atom_site_aniso_U_11
_atom_site_aniso_U_22
_atom_site_aniso_U_33
_atom_site_aniso_U_23
_atom_site_aniso_U_13
_atom_site_aniso_U_12
Cl1 0.0545(3) 0.0517(3) 0.0401(3) -0.0124(2) -0.0104(2) -0.0017(3)
O1 0.0362(7) 0.0340(7) 0.0324(7) 0.0013(5) 0.0067(5) 0.0069(6)
O2 0.0412(7) 0.0355(7) 0.0238(6) 0.0028(5) 0.0003(5) 0.0112(6)
N1 0.0356(8) 0.0315(8) 0.0230(7) 0.0004(6) 0.0027(6) 0.0061(7)
C1 0.0278(9) 0.0301(9) 0.0280(9) 0.0039(7) 0.0010(7) 0.0006(7)
C2 0.0425(11) 0.0364(10) 0.0307(9) -0.0031(8) 0.0030(8) 0.0095(9)
C3 0.0374(10) 0.0239(9) 0.0345(10) -0.0049(8) -0.0035(8) 0.0020(8)
C4 0.0371(10) 0.0276(9) 0.0372(10) 0.0000(8) -0.0026(9) -0.0022(8)
C5 0.0443(12) 0.0364(11) 0.0442(11) 0.0013(9) 0.0003(9) 0.0083(9)
C6 0.0305(9) 0.0226(8) 0.0274(9) 0.0041(7) 0.0016(7) 0.0034(7)
C7 0.0313(9) 0.0307(9) 0.0303(9) 0.0063(7) 0.0055(8) -0.0001(8)
C8 0.0442(11) 0.0359(10) 0.0239(9) 0.0023(8) 0.0057(8) 0.0034(9)
C9 0.0391(10) 0.0252(9) 0.0294(9) -0.0019(7) -0.0067(8) 0.0045(8)
C10 0.0297(9) 0.0245(9) 0.0357(10) 0.0032(8) 0.0027(7) 0.0004(7)
C11 0.0338(9) 0.0273(9) 0.0246(8) 0.0022(7) 0.0039(7) 0.0030(8)
C12 0.0255(8) 0.0314(9) 0.0263(8) -0.0007(7) -0.0013(8) -0.0005(8)
C13 0.0338(10) 0.0322(10) 0.0327(9) 0.0087(8) -0.0049(8) 0.0034(8)
C14 0.0360(11) 0.0723(16) 0.0609(13) 0.0259(12) -0.0125(11) -0.0017(12)
C15 0.0566(13) 0.0527(13) 0.0300(10) 0.0077(9) -0.0044(9) 0.0047(11)
C16 0.0599(14) 0.0356(11) 0.0477(12) 0.0042(9) 0.0027(11) -0.0020(11)

loop_
_atom_type_symbol
_atom_type_description
_atom_type_scat_dispersion_real
_atom_type_scat_dispersion_imag
_atom_type_scat_source
C C 0.0033 0.0016 'International Tables Vol C Tables 4.2.6.8 and 6.1.1.4'
H H 0.0000 0.0000 'International Tables Vol C Tables 4.2.6.8 and 6.1.1.4'
N N 0.0061 0.0033 'International Tables Vol C Tables 4.2.6.8 and 6.1.1.4'
O O 0.0106 0.0060 'International Tables Vol C Tables 4.2.6.8 and 6.1.1.4'
Cl Cl 0.1484 0.1585 'International Tables Vol C Tables 4.2.6.8 and 6.1.1.4'

loop_
_geom_angle_atom_site_label_1
_geom_angle_atom_site_label_2
_geom_angle_atom_site_label_3
_geom_angle
C12 O2 C13 120.69(13)
C12 N1 C2 124.95(14)
C12 N1 C1 121.38(14)
C2 N1 C1 113.64(13)
N1 C1 C6 113.52(14)
N1 C1 C4 101.71(13)
C6 C1 C4 112.06(14)
N1 C1 H1A 109.8
C6 C1 H1A 109.8
C4 C1 H1A 109.8
N1 C2 C3 102.90(14)
N1 C2 H2A 111.2
C3 C2 H2A 111.2
N1 C2 H2B 111.2
C3 C2 H2B 111.2
H2A C2 H2B 109.1
C5 C3 C4 128.00(18)
C5 C3 C2 125.39(18)
C4 C3 C2 106.51(15)
C3 C4 C1 103.76(14)
C3 C4 H4A 111.0
C1 C4 H4A 111.0
C3 C4 H4B 111.0
C1 C4 H4B 111.0
H4A C4 H4B 109.0
C3 C5 H5A 120.0
C3 C5 H5B 120.0
H5A C5 H5B 120.0
C7 C6 C11 118.06(16)
C7 C6 C1 120.53(15)
C11 C6 C1 121.34(15)
C8 C7 C6 121.60(17)
C8 C7 H7A 119.2
C6 C7 H7A 119.2
C9 C8 C7 118.87(16)
C9 C8 H8A 120.6
C7 C8 H8A 120.6
C8 C9 C10 121.51(17)
C8 C9 Cl1 119.92(14)
C10 C9 Cl1 118.56(14)
C11 C10 C9 118.52(16)
C11 C10 H10A 120.7
C9 C10 H10A 120.7
C10 C11 C6 121.43(16)
C10 C11 H11A 119.3
C6 C11 H11A 119.3
O1 C12 N1 124.17(15)
O1 C12 O2 125.76(16)
N1 C12 O2 110.07(15)
O2 C13 C16 110.13(14)
O2 C13 C14 109.97(16)
C16 C13 C14 112.63(19)
O2 C13 C15 102.07(15)
C16 C13 C15 110.72(17)
C14 C13 C15 110.83(17)
C13 C14 H14A 109.5
C13 C14 H14B 109.5
H14A C14 H14B 109.5
C13 C14 H14C 109.5
H14A C14 H14C 109.5
H14B C14 H14C 109.5
C13 C15 H15A 109.5
C13 C15 H15B 109.5
H15A C15 H15B 109.5
C13 C15 H15C 109.5
H15A C15 H15C 109.5
H15B C15 H15C 109.5
C13 C16 H16A 109.5
C13 C16 H16B 109.5
H16A C16 H16B 109.5
C13 C16 H16C 109.5
H16A C16 H16C 109.5
H16B C16 H16C 109.5

loop_
_geom_bond_atom_site_label_1
_geom_bond_atom_site_label_2
_geom_bond_distance
Cl1 C9 1.7491(18)
O1 C12 1.2147(19)
O2 C12 1.350(2)
O2 C13 1.472(2)
N1 C12 1.346(2)
N1 C2 1.464(2)
N1 C1 1.473(2)
C1 C6 1.513(2)
C1 C4 1.543(2)
C1 H1A 1.0000
C2 C3 1.504(2)
C2 H2A 0.9900
C2 H2B 0.9900
C3 C5 1.316(3)
C3 C4 1.503(3)
C4 H4A 0.9900
C4 H4B 0.9900
C5 H5A 0.9500
C5 H5B 0.9500
C6 C7 1.389(2)
C6 C11 1.393(2)
C7 C8 1.379(3)
C7 H7A 0.9500
C8 C9 1.376(3)
C8 H8A 0.9500
C9 C10 1.387(2)
C10 C11 1.382(2)
C10 H10A 0.9500
C11 H11A 0.9500
C13 C16 1.515(3)
C13 C14 1.514(3)
C13 C15 1.518(3)
C14 H14A 0.9800
C14 H14B 0.9800
C14 H14C 0.9800
C15 H15A 0.9800
C15 H15B 0.9800
C15 H15C 0.9800
C16 H16A 0.9800
C16 H16B 0.9800
C16 H16C 0.9800

loop_
_geom_hbond_atom_site_label_D
_geom_hbond_atom_site_label_H
_geom_hbond_atom_site_label_A
_geom_hbond_distance_DH
_geom_hbond_distance_HA
_geom_hbond_distance_DA
_geom_hbond_angle_DHA
_geom_hbond_site_symmetry_A
C5 H5A O1 0.95 2.48 3.427(2) 173.5 3_655

loop_
_geom_torsion_atom_site_label_1
_geom_torsion_atom_site_label_2
_geom_torsion_atom_site_label_3
_geom_torsion_atom_site_label_4
_geom_torsion
C12 N1 C1 C6 76.5(2)
C2 N1 C1 C6 -105.18(17)
C12 N1 C1 C4 -162.90(15)
C2 N1 C1 C4 15.38(18)
C12 N1 C2 C3 -176.57(16)
C1 N1 C2 C3 5.22(19)
N1 C2 C3 C5 151.97(18)
N1 C2 C3 C4 -24.65(18)
C5 C3 C4 C1 -142.01(19)
C2 C3 C4 C1 34.50(18)
N1 C1 C4 C3 -29.60(17)
C6 C1 C4 C3 91.98(16)
N1 C1 C6 C7 -148.29(15)
C4 C1 C6 C7 97.18(18)
N1 C1 C6 C11 34.9(2)
C4 C1 C6 C11 -79.62(19)
C11 C6 C7 C8 -0.6(2)
C1 C6 C7 C8 -177.53(16)
C6 C7 C8 C9 1.1(3)
C7 C8 C9 C10 -0.6(3)
C7 C8 C9 Cl1 -179.57(14)
C8 C9 C10 C11 -0.4(3)
Cl1 C9 C10 C11 178.61(13)
C9 C10 C11 C6 0.9(2)
C7 C6 C11 C10 -0.4(2)
C1 C6 C11 C10 176.49(16)
C2 N1 C12 O1 -179.47(17)
C1 N1 C12 O1 -1.4(3)
C2 N1 C12 O2 0.4(2)
C1 N1 C12 O2 178.46(14)
C13 O2 C12 O1 3.2(3)
C13 O2 C12 N1 -176.62(14)
C12 O2 C13 C16 -65.2(2)
C12 O2 C13 C14 59.5(2)
C12 O2 C13 C15 177.17(16)
